data_4331322
loop_
_publ_author_name
'Shufang Xue'
'Xiao-Hua Chen'
'Lang Zhao'
'Yun-Nan Guo'
'Jinkui Tang'

_publ_section_title
;
 Two Bulky-Decorated Triangular Dysprosium Aggregates Conserving
 Vortex-Spin Structure
;
_journal_name_full 'Inorganic Chemistry'
_journal_page_first 13264
_journal_page_last 13270
_journal_paper_doi 10.1021/ic301785v
_journal_volume 51
_journal_year 2012
_chemical_formula_sum 'C103 H140 Cl8 Dy6 N14 O51'
_chemical_formula_weight 3648.89
_chemical_name_systematic
; 
 ? 
;
_space_group_IT_number 170
_symmetry_cell_setting hexagonal
_symmetry_space_group_name_Hall 'P 65'
_symmetry_space_group_name_H-M 'P 65'
_atom_sites_solution_hydrogens geom
_atom_sites_solution_primary direct
_atom_sites_solution_secondary difmap
_audit_creation_method SHELXL-97
_cell_angle_alpha 90.00
_cell_angle_beta 90.00
_cell_angle_gamma 120.00
_cell_formula_units_Z 3
_cell_length_a 22.759(3)
_cell_length_b 22.759(3)
_cell_length_c 25.477(5)
_cell_measurement_reflns_used 9774
_cell_measurement_temperature 191(2)
_cell_measurement_theta_max 25.05
_cell_measurement_theta_min 2.40
_cell_volume 11428(3)
_computing_cell_refinement 'Bruker SMART'
_computing_data_collection 'Bruker SMART'
_computing_data_reduction 'Bruker SAINT'
_computing_molecular_graphics 'Bruker SHELXTL'
_computing_publication_material 'Bruker SHELXTL'
_computing_structure_refinement 'SHELXL-97 (Sheldrick, 1997)'
_computing_structure_solution 'SHELXS-97 (Sheldrick, 1990)'
_diffrn_ambient_temperature 191(2)
_diffrn_measured_fraction_theta_full 0.999
_diffrn_measured_fraction_theta_max 0.999
_diffrn_measurement_device_type 'CCD area detector'
_diffrn_measurement_method 'phi and omega scans'
_diffrn_radiation_monochromator graphite
_diffrn_radiation_source 'fine-focus sealed tube'
_diffrn_radiation_type MoK\a
_diffrn_radiation_wavelength 0.71073
_diffrn_reflns_av_R_equivalents 0.0491
_diffrn_reflns_av_sigmaI/netI 0.0459
_diffrn_reflns_limit_h_max 21
_diffrn_reflns_limit_h_min -27
_diffrn_reflns_limit_k_max 27
_diffrn_reflns_limit_k_min -27
_diffrn_reflns_limit_l_max 26
_diffrn_reflns_limit_l_min -30
_diffrn_reflns_number 58798
_diffrn_reflns_theta_full 25.07
_diffrn_reflns_theta_max 25.07
_diffrn_reflns_theta_min 1.31
_exptl_absorpt_coefficient_mu 3.125
_exptl_absorpt_correction_T_max 0.6304
_exptl_absorpt_correction_T_min 0.5544
_exptl_absorpt_correction_type multi-scan
_exptl_absorpt_process_details 'SADABS; Bruker, 2000'
_exptl_crystal_colour colourless
_exptl_crystal_density_diffrn 1.591
_exptl_crystal_description block
_exptl_crystal_F_000 5388
_exptl_crystal_size_max 0.25
_exptl_crystal_size_mid 0.23
_exptl_crystal_size_min 0.19
_refine_diff_density_max 1.387
_refine_diff_density_min -0.744
_refine_diff_density_rms 0.156
_refine_ls_abs_structure_details 'Flack H D (1983), Acta Cryst. A39, 876-881'
_refine_ls_abs_structure_Flack -0.002(13)
_refine_ls_extinction_method none
_refine_ls_goodness_of_fit_ref 1.077
_refine_ls_hydrogen_treatment constr
_refine_ls_matrix_type full
_refine_ls_number_parameters 694
_refine_ls_number_reflns 12842
_refine_ls_number_restraints 20
_refine_ls_restrained_S_all 1.078
_refine_ls_R_factor_all 0.0564
_refine_ls_R_factor_gt 0.0443
_refine_ls_shift/su_max 0.002
_refine_ls_shift/su_mean 0.000
_refine_ls_structure_factor_coef Fsqd
_refine_ls_weighting_details 'calc w=1/[\s^2^(Fo^2^)+(0.1000P)^2^+0.0000P] where P=(Fo^2^+2Fc^2^)/3'
_refine_ls_weighting_scheme calc
_refine_ls_wR_factor_gt 0.1329
_refine_ls_wR_factor_ref 0.1459
_reflns_number_gt 11107
_reflns_number_total 12842
_reflns_threshold_expression >2sigma(I)
_cod_data_source_file ic301785v_si_002_2.cif
_cod_data_source_block d
_cod_database_code 4331322

loop_
_symmetry_equiv_pos_as_xyz
'x, y, z'
'-y, x-y, z+2/3'
'-x+y, -x, z+1/3'
'-x, -y, z+1/2'
'y, -x+y, z+1/6'
'x-y, x, z+5/6'

loop_
_atom_site_label
_atom_site_type_symbol
_atom_site_fract_x
_atom_site_fract_y
_atom_site_fract_z
_atom_site_U_iso_or_equiv
_atom_site_adp_type
_atom_site_occupancy
_atom_site_symmetry_multiplicity
_atom_site_calc_flag
_atom_site_refinement_flags
Dy1 Dy 0.42264(2) 0.82735(2) 0.073018(17) 0.02825(13) Uani 1 1 d .
Dy2 Dy 0.50580(2) 0.73228(2) 0.059572(17) 0.02920(13) Uani 1 1 d .
Dy3 Dy 0.32777(2) 0.64888(2) 0.06499(2) 0.02977(12) Uani 1 1 d .
Cl1 Cl 0.53725(13) 0.72837(13) -0.04258(11) 0.0401(6) Uani 1 1 d .
Cl2 Cl 0.44617(14) 0.86458(14) 0.17556(12) 0.0513(7) Uani 1 1 d .
Cl3 Cl 0.41830(16) 0.67040(15) 0.23311(13) 0.0544(7) Uani 1 1 d .
Cl4 Cl 0.38324(17) 0.97014(16) -0.05261(18) 0.0735(11) Uani 1 1 d .
N1 N 0.5742(4) 1.0485(4) 0.0823(3) 0.0316(19) Uani 1 1 d .
H1A H 0.6154 1.0776 0.0903 0.038 Uiso 1 1 calc R
N2 N 0.5276(4) 1.0698(4) 0.0728(3) 0.0315(18) Uani 1 1 d .
N3 N 0.1106(4) 0.5751(4) 0.1044(4) 0.043(2) Uani 1 1 d .
H3A H 0.0799 0.5862 0.1086 0.051 Uiso 1 1 calc R
N4 N 0.0952(4) 0.5081(4) 0.1107(4) 0.042(2) Uani 1 1 d .
N5 N 0.5763(4) 0.5813(4) 0.0511(4) 0.040(2) Uani 1 1 d .
H5C H 0.5686 0.5436 0.0374 0.048 Uiso 1 1 calc R
N6 N 0.6392(5) 0.6261(5) 0.0712(4) 0.047(2) Uani 1 1 d .
C1 C 0.6070(5) 0.9636(5) 0.0886(4) 0.030(2) Uani 1 1 d .
C2 C 0.5937(4) 0.8992(4) 0.0777(4) 0.030(2) Uani 1 1 d .
C3 C 0.6450(5) 0.8816(4) 0.0814(4) 0.033(2) Uani 1 1 d .
C4 C 0.7087(5) 0.9286(5) 0.0974(5) 0.043(3) Uani 1 1 d .
H4A H 0.7426 0.9172 0.0997 0.052 Uiso 1 1 calc R
C5 C 0.7228(5) 0.9956(5) 0.1106(5) 0.044(3) Uani 1 1 d .
H5A H 0.7657 1.0280 0.1221 0.053 Uiso 1 1 calc R
C6 C 0.6735(5) 1.0111(4) 0.1060(4) 0.033(2) Uani 1 1 d .
H6A H 0.6832 1.0547 0.1146 0.040 Uiso 1 1 calc R
C7 C 0.5548(4) 0.9833(4) 0.0789(4) 0.0246(19) Uani 1 1 d .
C8 C 0.5529(5) 1.1337(5) 0.0719(4) 0.035(2) Uani 1 1 d .
H8A H 0.5995 1.1610 0.0769 0.042 Uiso 1 1 calc R
C9 C 0.5118(5) 1.1669(5) 0.0633(4) 0.037(2) Uani 1 1 d .
C10 C 0.4407(6) 1.1274(5) 0.0588(5) 0.045(3) Uani 1 1 d .
H10A H 0.4184 1.0802 0.0605 0.054 Uiso 1 1 calc R
C11 C 0.4062(6) 1.1618(6) 0.0518(5) 0.051(3) Uani 1 1 d .
C12 C 0.4399(6) 1.2329(6) 0.0469(5) 0.049(3) Uani 1 1 d .
C13 C 0.5072(7) 1.2683(6) 0.0480(6) 0.054(3) Uani 1 1 d .
H13A H 0.5294 1.3150 0.0429 0.065 Uiso 1 1 calc R
C14 C 0.5448(6) 1.2367(5) 0.0566(5) 0.047(3) Uani 1 1 d .
H14A H 0.5919 1.2621 0.0579 0.056 Uiso 1 1 calc R
C15 C 0.6807(5) 0.8040(5) 0.0571(6) 0.051(3) Uani 1 1 d .
H15A H 0.7232 0.8450 0.0624 0.077 Uiso 1 1 calc R
H15B H 0.6789 0.7880 0.0219 0.077 Uiso 1 1 calc R
H15C H 0.6767 0.7701 0.0815 0.077 Uiso 1 1 calc R
C16 C 0.3024(8) 1.0669(10) 0.0575(13) 0.167(15) Uani 1 1 d .
H16A H 0.2549 1.0515 0.0543 0.251 Uiso 1 1 calc R
H16B H 0.3118 1.0574 0.0923 0.251 Uiso 1 1 calc R
H16C H 0.3151 1.0438 0.0323 0.251 Uiso 1 1 calc R
C17 C 0.1881(4) 0.6924(5) 0.0842(4) 0.037(2) Uani 1 1 d .
C18 C 0.2551(5) 0.7451(5) 0.0817(5) 0.034(3) Uani 1 1 d .
C19 C 0.2678(5) 0.8120(5) 0.0810(5) 0.040(3) Uani 1 1 d .
C20 C 0.1368(6) 0.7065(6) 0.0797(6) 0.061(4) Uani 1 1 d .
H20A H 0.0925 0.6706 0.0778 0.074 Uiso 1 1 calc R
C21 C 0.1481(5) 0.7726(6) 0.0779(6) 0.056(4) Uani 1 1 d .
H21A H 0.1121 0.7810 0.0774 0.068 Uiso 1 1 calc R
C22 C 0.2152(5) 0.8257(5) 0.0769(6) 0.048(3) Uani 1 1 d .
H22A H 0.2246 0.8702 0.0735 0.057 Uiso 1 1 calc R
C23 C 0.1747(6) 0.6224(5) 0.0916(4) 0.042(3) Uani 1 1 d .
C24 C 0.0343(5) 0.4648(6) 0.1169(4) 0.040(2) Uani 1 1 d .
H24A H 0.0029 0.4796 0.1176 0.047 Uiso 1 1 calc R
C25 C 0.0091(5) 0.3922(5) 0.1230(4) 0.040(2) Uani 1 1 d .
C26 C 0.0569(6) 0.3705(6) 0.1347(5) 0.051(3) Uani 1 1 d .
H26A H 0.1023 0.4020 0.1408 0.061 Uiso 1 1 calc R
C27 C 0.0340(7) 0.3014(7) 0.1367(6) 0.064(4) Uani 1 1 d .
C28 C -0.0354(8) 0.2541(6) 0.1323(6) 0.067(4) Uani 1 1 d .
C29 C -0.0803(7) 0.2759(6) 0.1207(5) 0.055(3) Uani 1 1 d .
H29A H -0.1258 0.2446 0.1147 0.066 Uiso 1 1 calc R
C30 C -0.0581(6) 0.3428(6) 0.1180(5) 0.049(3) Uani 1 1 d .
H30A H -0.0899 0.3565 0.1125 0.059 Uiso 1 1 calc R
C31 C 0.3507(5) 0.9302(5) 0.0907(6) 0.057(4) Uani 1 1 d .
H31A H 0.3094 0.9314 0.0946 0.086 Uiso 1 1 calc R
H31B H 0.3750 0.9563 0.0605 0.086 Uiso 1 1 calc R
H31C H 0.3783 0.9489 0.1215 0.086 Uiso 1 1 calc R
C32 C 0.1420(7) 0.3251(10) 0.1718(10) 0.138(9) Uani 1 1 d D
H32A H 0.1687 0.3037 0.1773 0.208 Uiso 1 1 calc R
H32B H 0.1376 0.3438 0.2044 0.208 Uiso 1 1 calc R
H32C H 0.1638 0.3607 0.1464 0.208 Uiso 1 1 calc R
C33 C 0.4579(5) 0.5461(5) 0.0424(4) 0.034(2) Uiso 1 1 d .
C34 C 0.4039(5) 0.5617(5) 0.0452(4) 0.027(2) Uiso 1 1 d .
C35 C 0.3375(5) 0.5083(5) 0.0382(4) 0.038(2) Uiso 1 1 d .
C36 C 0.3211(6) 0.4424(6) 0.0310(5) 0.045(3) Uiso 1 1 d .
H36A H 0.2762 0.4082 0.0274 0.054 Uiso 1 1 calc R
C37 C 0.3738(6) 0.4278(6) 0.0291(5) 0.050(3) Uiso 1 1 d .
H37A H 0.3641 0.3834 0.0241 0.060 Uiso 1 1 calc R
C38 C 0.4373(6) 0.4767(5) 0.0345(5) 0.042(3) Uiso 1 1 d .
H38A H 0.4710 0.4649 0.0330 0.051 Uiso 1 1 calc R
C39 C 0.5275(5) 0.5970(5) 0.0531(4) 0.036(2) Uiso 1 1 d .
C40 C 0.6829(8) 0.6070(9) 0.0679(8) 0.089(5) Uiso 1 1 d .
H40A H 0.6704 0.5652 0.0528 0.107 Uiso 1 1 calc R
C41 C 0.7523(10) 0.6490(10) 0.0872(8) 0.105(6) Uiso 1 1 d D
C42 C 0.7763(14) 0.7110(10) 0.1093(8) 0.149(10) Uiso 1 1 d D
H42A H 0.7459 0.7270 0.1101 0.179 Uiso 1 1 calc R
C43 C 0.8387(12) 0.7536(18) 0.1306(10) 0.27(2) Uiso 1 1 d D
C44 C 0.8913(15) 0.7419(12) 0.1298(14) 0.225(17) Uiso 1 1 d D
C45 C 0.8664(9) 0.6762(10) 0.1164(8) 0.098(6) Uiso 1 1 d D
H45A H 0.8922 0.6562 0.1246 0.117 Uiso 1 1 calc R
C46 C 0.8054(13) 0.637(2) 0.0914(19) 0.44(4) Uiso 1 1 d D
H46A H 0.7994 0.5975 0.0755 0.532 Uiso 1 1 calc R
C47 C 0.2191(6) 0.4793(6) 0.0303(5) 0.052(3) Uiso 1 1 d .
H47A H 0.2166 0.4375 0.0199 0.078 Uiso 1 1 calc R
H47B H 0.2017 0.4948 0.0026 0.078 Uiso 1 1 calc R
H47C H 0.1926 0.4719 0.0614 0.078 Uiso 1 1 calc R
C48 C 0.850(5) 0.869(4) 0.174(3) 0.78(10) Uiso 1 1 d D
H48A H 0.8903 0.9126 0.1748 1.164 Uiso 1 1 calc R
H48B H 0.8349 0.8531 0.2086 1.164 Uiso 1 1 calc R
H48C H 0.8149 0.8730 0.1554 1.164 Uiso 1 1 calc R
C49 C 0.2666(9) 0.5296(9) 0.1660(8) 0.031(4) Uiso 0.50 1 d P
O1 O 0.4947(3) 0.9411(3) 0.0665(3) 0.0371(16) Uani 1 1 d .
O2 O 0.5311(3) 0.8447(3) 0.0651(3) 0.0296(14) Uani 1 1 d .
O3 O 0.6275(3) 0.8170(3) 0.0648(3) 0.0377(16) Uani 1 1 d .
O4 O 0.3360(4) 1.1298(5) 0.0493(5) 0.074(3) Uani 1 1 d .
O5 O 0.4014(5) 1.2643(5) 0.0406(4) 0.068(3) Uani 1 1 d .
H5B H 0.4266 1.3054 0.0384 0.102 Uiso 1 1 calc R
O6 O 0.2172(3) 0.6042(4) 0.0873(3) 0.0411(18) Uani 1 1 d .
O7 O 0.3105(3) 0.7381(3) 0.0828(3) 0.0312(15) Uani 1 1 d .
O8 O 0.3350(3) 0.8610(3) 0.0840(3) 0.0362(17) Uani 1 1 d .
O9 O 0.0733(6) 0.2739(5) 0.1524(5) 0.095(4) Uani 1 1 d D
O10 O -0.0550(5) 0.1872(4) 0.1343(5) 0.083(3) Uani 1 1 d .
H10B H -0.0964 0.1645 0.1312 0.125 Uiso 1 1 calc R
O11 O 0.5448(4) 0.6582(3) 0.0663(4) 0.0469(19) Uani 1 1 d .
O12 O 0.4136(3) 0.6239(3) 0.0511(3) 0.0371(17) Uani 1 1 d .
O13 O 0.2901(4) 0.5305(3) 0.0407(3) 0.0427(18) Uani 1 1 d .
O14 O 0.864(3) 0.820(2) 0.1452(18) 0.46(3) Uiso 1 1 d D
O15 O 0.9532(15) 0.7773(12) 0.1530(13) 0.331(18) Uiso 1 1 d D
H15D H 0.9757 0.7593 0.1463 0.496 Uiso 1 1 calc R
O16 O 0.2730(4) 0.6374(4) -0.0163(3) 0.053(2) Uani 1 1 d .
O17 O 0.3198(4) 0.5946(4) 0.1462(3) 0.0451(18) Uani 1 1 d .
O18 O 0.4167(3) 0.7408(3) 0.0186(3) 0.0295(15) Uani 1 1 d .
O19 O 0.5412(4) 0.7356(4) 0.1494(3) 0.050(2) Uani 1 1 d .
O20 O 0.4054(4) 0.8561(3) -0.0129(3) 0.0427(17) Uani 1 1 d .
O21 O 0.4213(3) 0.7318(3) 0.1128(3) 0.0290(15) Uani 1 1 d .
O22 O 0.2088(15) 0.4877(15) 0.1656(13) 0.118(9) Uiso 0.50 1 d P
O23 O 0.6315(5) 0.6977(5) 0.1689(4) 0.074(3) Uani 1 1 d .
O24 O 0.1444(6) 0.5599(6) -0.0369(5) 0.097(4) Uiso 1 1 d .
O25 O 0.2599(12) 1.2229(13) 0.0225(11) 0.222(10) Uiso 1 1 d .
N7 N 0.5259(12) 0.5128(11) 0.1697(10) 0.152(8) Uiso 1 1 d .
C50 C 0.4877(10) 0.5178(10) 0.1719(9) 0.099(6) Uiso 1 1 d D
C51 C 0.4367(11) 0.5386(11) 0.1796(11) 0.138(8) Uiso 1 1 d D
H51A H 0.3932 0.5028 0.1683 0.207 Uiso 1 1 calc R
H51B H 0.4490 0.5787 0.1595 0.207 Uiso 1 1 calc R
H51C H 0.4346 0.5478 0.2161 0.207 Uiso 1 1 calc R
C52 C 0.0879(12) 0.3270(12) -0.0029(11) 0.141(9) Uiso 1 1 d D
O26 O 0.0500(11) 0.3626(12) -0.0120(10) 0.205(9) Uiso 1 1 d D

loop_
_atom_site_aniso_label
_atom_site_aniso_U_11
_atom_site_aniso_U_22
_atom_site_aniso_U_33
_atom_site_aniso_U_23
_atom_site_aniso_U_13
_atom_site_aniso_U_12
Dy1 0.0258(2) 0.0226(2) 0.0339(3) -0.00298(18) -0.00078(19) 0.01016(18)
Dy2 0.0311(2) 0.0234(2) 0.0335(3) -0.0022(2) -0.0005(2) 0.01394(19)
Dy3 0.0297(2) 0.0243(2) 0.0299(3) -0.0023(2) 0.0008(2) 0.00945(19)
Cl1 0.0454(14) 0.0457(14) 0.0356(15) -0.0077(11) -0.0004(11) 0.0276(12)
Cl2 0.0532(16) 0.0390(14) 0.0369(16) -0.0079(12) 0.0000(13) 0.0044(12)
Cl3 0.0709(19) 0.0634(18) 0.0334(15) 0.0074(15) -0.0002(14) 0.0368(15)
Cl4 0.0552(19) 0.0473(18) 0.107(3) 0.0196(18) -0.0097(19) 0.0176(15)
N1 0.023(4) 0.029(4) 0.041(5) -0.009(4) -0.007(3) 0.012(3)
N2 0.039(4) 0.037(4) 0.030(5) -0.008(4) -0.007(4) 0.028(4)
N3 0.036(5) 0.044(5) 0.043(6) -0.007(4) -0.010(4) 0.016(4)
N4 0.040(5) 0.042(5) 0.037(6) -0.002(4) -0.006(4) 0.015(4)
N5 0.049(5) 0.026(4) 0.049(6) -0.003(4) 0.002(4) 0.021(4)
N6 0.055(6) 0.058(6) 0.052(6) 0.002(5) 0.002(5) 0.045(5)
C1 0.033(5) 0.027(5) 0.028(5) 0.000(4) 0.000(4) 0.013(4)
C2 0.015(4) 0.027(5) 0.040(6) -0.018(4) -0.011(4) 0.006(4)
C3 0.034(5) 0.020(4) 0.040(6) 0.000(4) 0.005(4) 0.010(4)
C4 0.038(6) 0.051(7) 0.047(7) -0.004(5) 0.001(5) 0.027(5)
C5 0.035(6) 0.022(5) 0.056(8) -0.012(5) -0.019(5) 0.000(4)
C6 0.027(5) 0.020(4) 0.053(7) -0.006(4) -0.002(4) 0.012(4)
C7 0.015(4) 0.030(5) 0.023(5) 0.004(4) 0.003(3) 0.006(4)
C8 0.043(6) 0.028(5) 0.034(6) -0.003(4) -0.005(5) 0.018(4)
C9 0.051(6) 0.027(5) 0.035(6) 0.002(4) -0.008(5) 0.019(4)
C10 0.051(6) 0.032(5) 0.050(7) 0.009(5) -0.009(6) 0.019(5)
C11 0.062(7) 0.064(7) 0.040(7) -0.007(6) -0.016(6) 0.041(6)
C12 0.072(8) 0.055(7) 0.042(7) -0.008(5) -0.010(6) 0.050(7)
C13 0.071(9) 0.037(6) 0.064(9) -0.007(6) -0.004(7) 0.035(6)
C14 0.061(7) 0.036(5) 0.043(7) -0.007(5) -0.008(6) 0.025(5)
C15 0.028(5) 0.028(5) 0.096(11) -0.011(6) -0.004(6) 0.012(4)
C16 0.046(9) 0.109(15) 0.34(4) 0.10(2) -0.005(15) 0.035(10)
C17 0.023(5) 0.025(5) 0.044(6) 0.000(4) 0.005(4) -0.003(4)
C18 0.034(5) 0.014(4) 0.048(7) -0.003(4) 0.006(5) 0.008(4)
C19 0.036(5) 0.026(5) 0.055(8) 0.006(5) 0.005(5) 0.013(4)
C20 0.039(6) 0.050(7) 0.085(11) 0.014(7) -0.026(6) 0.016(5)
C21 0.023(5) 0.042(6) 0.103(12) 0.010(7) -0.007(6) 0.016(5)
C22 0.037(6) 0.030(5) 0.076(9) 0.008(5) 0.001(6) 0.016(5)
C23 0.052(7) 0.034(6) 0.031(6) 0.001(5) 0.003(5) 0.016(5)
C24 0.030(5) 0.052(6) 0.037(6) 0.013(5) 0.008(4) 0.021(5)
C25 0.043(6) 0.040(6) 0.035(6) -0.007(5) 0.002(5) 0.019(5)
C26 0.046(6) 0.051(7) 0.054(8) 0.016(6) 0.017(6) 0.024(6)
C27 0.071(9) 0.077(10) 0.061(10) 0.001(7) 0.011(7) 0.050(8)
C28 0.082(10) 0.036(7) 0.049(9) 0.000(6) 0.008(7) 0.004(7)
C29 0.061(8) 0.033(6) 0.051(8) -0.003(5) 0.002(6) 0.008(6)
C30 0.037(6) 0.057(7) 0.039(7) -0.003(5) 0.002(5) 0.013(5)
C31 0.033(6) 0.013(5) 0.122(13) 0.011(6) 0.018(6) 0.009(4)
C32 0.086(13) 0.22(3) 0.15(2) -0.013(19) -0.045(14) 0.104(17)
O1 0.040(4) 0.028(3) 0.048(5) 0.000(3) 0.005(3) 0.020(3)
O2 0.030(3) 0.022(3) 0.035(4) -0.009(3) 0.000(3) 0.012(3)
O3 0.036(4) 0.031(3) 0.043(4) -0.009(3) 0.003(3) 0.014(3)
O4 0.049(5) 0.080(7) 0.105(9) 0.025(6) 0.002(5) 0.042(5)
O5 0.098(7) 0.065(6) 0.076(7) 0.005(5) 0.003(5) 0.067(6)
O6 0.032(4) 0.041(4) 0.054(5) -0.003(3) 0.005(3) 0.020(3)
O7 0.031(3) 0.025(3) 0.037(4) -0.009(3) 0.003(3) 0.014(3)
O8 0.028(3) 0.032(3) 0.050(5) -0.011(3) -0.003(3) 0.016(3)
O9 0.107(9) 0.080(7) 0.119(11) 0.006(7) 0.018(8) 0.062(7)
O10 0.089(7) 0.037(5) 0.112(10) -0.003(5) 0.027(6) 0.021(5)
O11 0.051(4) 0.035(4) 0.063(6) -0.001(4) -0.010(4) 0.028(3)
O12 0.034(4) 0.037(4) 0.042(5) -0.003(3) 0.001(3) 0.019(3)
O13 0.040(4) 0.031(4) 0.041(5) -0.006(3) -0.007(3) 0.006(3)
O16 0.069(5) 0.048(4) 0.030(4) 0.000(3) -0.007(4) 0.020(4)
O17 0.051(5) 0.039(4) 0.033(4) 0.006(3) 0.004(3) 0.014(3)
O18 0.036(4) 0.027(3) 0.023(4) -0.001(3) 0.002(3) 0.014(3)
O19 0.039(4) 0.059(5) 0.044(5) 0.003(4) -0.002(4) 0.020(4)
O20 0.049(4) 0.037(4) 0.040(5) 0.000(3) -0.008(3) 0.020(4)
O21 0.032(3) 0.027(3) 0.033(4) 0.002(3) -0.001(3) 0.018(3)
O23 0.072(6) 0.077(6) 0.096(8) -0.035(6) -0.037(6) 0.056(5)

loop_
_atom_type_symbol
_atom_type_description
_atom_type_scat_dispersion_real
_atom_type_scat_dispersion_imag
_atom_type_scat_source
C C 0.0033 0.0016 'International Tables Vol C Tables 4.2.6.8 and 6.1.1.4'
H H 0.0000 0.0000 'International Tables Vol C Tables 4.2.6.8 and 6.1.1.4'
N N 0.0061 0.0033 'International Tables Vol C Tables 4.2.6.8 and 6.1.1.4'
O O 0.0106 0.0060 'International Tables Vol C Tables 4.2.6.8 and 6.1.1.4'
Dy Dy -0.1892 4.4098 'International Tables Vol C Tables 4.2.6.8 and 6.1.1.4'
Cl Cl 0.1484 0.1585 'International Tables Vol C Tables 4.2.6.8 and 6.1.1.4'

loop_
_geom_angle_atom_site_label_1
_geom_angle_atom_site_label_2
_geom_angle_atom_site_label_3
_geom_angle
O1 Dy1 O2 72.4(2)
O1 Dy1 O7 147.7(2)
O2 Dy1 O7 139.9(2)
O1 Dy1 O18 128.0(2)
O2 Dy1 O18 72.6(2)
O7 Dy1 O18 75.9(2)
O1 Dy1 O20 75.1(3)
O2 Dy1 O20 100.5(3)
O7 Dy1 O20 94.5(2)
O18 Dy1 O20 74.9(2)
O1 Dy1 O21 137.9(2)
O2 Dy1 O21 73.6(2)
O7 Dy1 O21 69.8(2)
O18 Dy1 O21 61.3(2)
O20 Dy1 O21 135.6(2)
O1 Dy1 O8 83.7(2)
O2 Dy1 O8 155.9(2)
O7 Dy1 O8 64.0(2)
O18 Dy1 O8 127.2(2)
O20 Dy1 O8 75.5(3)
O21 Dy1 O8 126.0(2)
O1 Dy1 Cl2 78.3(2)
O2 Dy1 Cl2 90.18(19)
O7 Dy1 Cl2 97.33(18)
O18 Dy1 Cl2 138.32(18)
O20 Dy1 Cl2 146.65(19)
O21 Dy1 Cl2 77.65(18)
O8 Dy1 Cl2 81.90(19)
O1 Dy1 Dy3 169.96(18)
O2 Dy1 Dy3 100.32(14)
O7 Dy1 Dy3 40.12(14)
O18 Dy1 Dy3 42.00(15)
O20 Dy1 Dy3 100.01(17)
O21 Dy1 Dy3 41.70(15)
O8 Dy1 Dy3 103.79(15)
Cl2 Dy1 Dy3 109.08(6)
O1 Dy1 Dy2 112.84(16)
O2 Dy1 Dy2 40.62(14)
O7 Dy1 Dy2 99.44(15)
O18 Dy1 Dy2 41.90(16)
O20 Dy1 Dy2 107.02(19)
O21 Dy1 Dy2 41.34(16)
O8 Dy1 Dy2 163.46(15)
Cl2 Dy1 Dy2 101.65(7)
Dy3 Dy1 Dy2 59.717(13)
O11 Dy2 O12 72.4(2)
O11 Dy2 O2 146.9(2)
O12 Dy2 O2 140.4(2)
O11 Dy2 O21 125.2(3)
O12 Dy2 O21 75.3(2)
O2 Dy2 O21 73.9(2)
O11 Dy2 O18 139.5(2)
O12 Dy2 O18 71.9(2)
O2 Dy2 O18 71.9(2)
O21 Dy2 O18 61.6(2)
O11 Dy2 O19 72.8(3)
O12 Dy2 O19 103.4(3)
O2 Dy2 O19 90.7(3)
O21 Dy2 O19 73.3(3)
O18 Dy2 O19 134.4(3)
O11 Dy2 O3 82.7(2)
O12 Dy2 O3 154.7(2)
O2 Dy2 O3 64.8(2)
O21 Dy2 O3 124.7(2)
O18 Dy2 O3 129.2(2)
O19 Dy2 O3 72.4(3)
O11 Dy2 Cl1 80.8(2)
O12 Dy2 Cl1 89.4(2)
O2 Dy2 Cl1 99.79(18)
O21 Dy2 Cl1 141.54(17)
O18 Dy2 Cl1 80.25(17)
O19 Dy2 Cl1 145.2(2)
O3 Dy2 Cl1 82.28(19)
O11 Dy2 Dy3 111.69(18)
O12 Dy2 Dy3 40.75(16)
O2 Dy2 Dy3 100.11(14)
O21 Dy2 Dy3 41.81(16)
O18 Dy2 Dy3 42.25(15)
O19 Dy2 Dy3 104.84(18)
O3 Dy2 Dy3 164.23(15)
Cl1 Dy2 Dy3 105.78(6)
O11 Dy2 Dy1 167.3(2)
O12 Dy2 Dy1 100.64(16)
O2 Dy2 Dy1 40.07(14)
O21 Dy2 Dy1 42.17(15)
O18 Dy2 Dy1 41.54(15)
O19 Dy2 Dy1 99.3(2)
O3 Dy2 Dy1 104.63(15)
Cl1 Dy2 Dy1 110.13(6)
Dy3 Dy2 Dy1 60.052(11)
O6 Dy3 O7 72.9(2)
O6 Dy3 O12 144.2(2)
O7 Dy3 O12 141.6(2)
O6 Dy3 O21 125.8(3)
O7 Dy3 O21 71.1(2)
O12 Dy3 O21 75.0(2)
O6 Dy3 O16 76.4(3)
O7 Dy3 O16 87.5(3)
O12 Dy3 O16 107.6(3)
O21 Dy3 O16 139.1(2)
O6 Dy3 O17 76.6(3)
O7 Dy3 O17 106.6(3)
O12 Dy3 O17 81.9(3)
O21 Dy3 O17 76.7(2)
O16 Dy3 O17 144.0(2)
O6 Dy3 O18 141.9(2)
O7 Dy3 O18 76.5(2)
O12 Dy3 O18 71.9(2)
O21 Dy3 O18 61.4(2)
O16 Dy3 O18 80.2(3)
O17 Dy3 O18 134.7(2)
O6 Dy3 O13 82.5(2)
O7 Dy3 O13 153.6(2)
O12 Dy3 O13 64.5(2)
O21 Dy3 O13 133.3(2)
O16 Dy3 O13 77.5(3)
O17 Dy3 O13 75.8(3)
O18 Dy3 O13 121.1(2)
O6 Dy3 Dy2 167.0(2)
O7 Dy3 Dy2 101.00(15)
O12 Dy3 Dy2 40.64(16)
O21 Dy3 Dy2 41.59(16)
O16 Dy3 Dy2 115.3(2)
O17 Dy3 Dy2 94.76(18)
O18 Dy3 Dy2 42.27(16)
O13 Dy3 Dy2 104.96(18)
O6 Dy3 Dy1 113.94(18)
O7 Dy3 Dy1 41.18(15)
O12 Dy3 Dy1 100.71(16)
O21 Dy3 Dy1 42.31(14)
O16 Dy3 Dy1 99.39(18)
O17 Dy3 Dy1 113.16(18)
O18 Dy3 Dy1 41.65(15)
O13 Dy3 Dy1 162.29(18)
Dy2 Dy3 Dy1 60.232(12)
C7 N1 N2 119.7(7)
C7 N1 H1A 120.1
N2 N1 H1A 120.1
C8 N2 N1 114.5(8)
C23 N3 N4 118.8(9)
C23 N3 H3A 120.6
N4 N3 H3A 120.6
C24 N4 N3 116.9(9)
C39 N5 N6 119.2(8)
C39 N5 H5C 120.4
N6 N5 H5C 120.4
C40 N6 N5 115.2(12)
C2 C1 C6 117.3(8)
C2 C1 C7 120.5(8)
C6 C1 C7 122.1(8)
C1 C2 O2 125.8(8)
C1 C2 C3 121.2(8)
O2 C2 C3 113.0(7)
C4 C3 O3 123.5(9)
C4 C3 C2 120.2(9)
O3 C3 C2 116.2(8)
C3 C4 C5 119.2(9)
C3 C4 H4A 120.4
C5 C4 H4A 120.4
C6 C5 C4 119.3(9)
C6 C5 H5A 120.3
C4 C5 H5A 120.3
C5 C6 C1 122.8(9)
C5 C6 H6A 118.6
C1 C6 H6A 118.6
O1 C7 N1 119.8(8)
O1 C7 C1 122.8(8)
N1 C7 C1 117.4(7)
N2 C8 C9 123.1(9)
N2 C8 H8A 118.5
C9 C8 H8A 118.5
C14 C9 C10 120.9(9)
C14 C9 C8 118.9(9)
C10 C9 C8 120.1(8)
C11 C10 C9 116.6(10)
C11 C10 H10A 121.7
C9 C10 H10A 121.7
C10 C11 O4 123.1(11)
C10 C11 C12 122.0(11)
O4 C11 C12 114.9(10)
C13 C12 O5 121.5(11)
C13 C12 C11 119.8(10)
O5 C12 C11 118.7(11)
C12 C13 C14 120.9(11)
C12 C13 H13A 119.6
C14 C13 H13A 119.6
C13 C14 C9 119.6(11)
C13 C14 H14A 120.2
C9 C14 H14A 120.2
O3 C15 H15A 109.5
O3 C15 H15B 109.5
H15A C15 H15B 109.5
O3 C15 H15C 109.5
H15A C15 H15C 109.5
H15B C15 H15C 109.5
O4 C16 H16A 109.5
O4 C16 H16B 109.5
H16A C16 H16B 109.5
O4 C16 H16C 109.5
H16A C16 H16C 109.5
H16B C16 H16C 109.5
C20 C17 C18 119.4(10)
C20 C17 C23 121.8(9)
C18 C17 C23 118.8(9)
O7 C18 C17 125.6(9)
O7 C18 C19 115.6(8)
C17 C18 C19 118.7(9)
O8 C19 C22 124.0(9)
O8 C19 C18 115.1(9)
C22 C19 C18 120.9(9)
C17 C20 C21 122.7(10)
C17 C20 H20A 118.6
C21 C20 H20A 118.6
C22 C21 C20 117.7(10)
C22 C21 H21A 121.1
C20 C21 H21A 121.1
C19 C22 C21 120.0(9)
C19 C22 H22A 120.0
C21 C22 H22A 120.0
O6 C23 N3 118.0(10)
O6 C23 C17 125.3(10)
N3 C23 C17 116.6(10)
N4 C24 C25 124.0(10)
N4 C24 H24A 118.0
C25 C24 H24A 118.0
C30 C25 C26 117.5(10)
C30 C25 C24 124.0(10)
C26 C25 C24 118.4(10)
C27 C26 C25 118.6(11)
C27 C26 H26A 120.7
C25 C26 H26A 120.7
O9 C27 C26 124.2(13)
O9 C27 C28 114.2(13)
C26 C27 C28 120.5(13)
O10 C28 C29 121.7(13)
O10 C28 C27 118.2(15)
C29 C28 C27 119.7(12)
C30 C29 C28 119.6(12)
C30 C29 H29A 120.2
C28 C29 H29A 120.2
C29 C30 C25 123.6(12)
C29 C30 H30A 118.2
C25 C30 H30A 118.2
O8 C31 H31A 109.5
O8 C31 H31B 109.5
H31A C31 H31B 109.5
O8 C31 H31C 109.5
H31A C31 H31C 109.5
H31B C31 H31C 109.5
O9 C32 H32A 109.5
O9 C32 H32B 109.5
H32A C32 H32B 109.5
O9 C32 H32C 109.5
H32A C32 H32C 109.5
H32B C32 H32C 109.5
C38 C33 C34 115.7(9)
C38 C33 C39 122.6(9)
C34 C33 C39 121.3(9)
O12 C34 C35 118.1(8)
O12 C34 C33 124.1(8)
C35 C34 C33 117.7(9)
C36 C35 C34 123.6(10)
C36 C35 O13 124.4(10)
C34 C35 O13 111.9(9)
C35 C36 C37 118.1(11)
C35 C36 H36A 121.0
C37 C36 H36A 121.0
C38 C37 C36 120.4(12)
C38 C37 H37A 119.8
C36 C37 H37A 119.8
C37 C38 C33 124.5(11)
C37 C38 H38A 117.8
C33 C38 H38A 117.8
O11 C39 N5 117.1(9)
O11 C39 C33 122.5(9)
N5 C39 C33 120.4(9)
N6 C40 C41 121.9(17)
N6 C40 H40A 119.0
C41 C40 H40A 119.0
C42 C41 C46 104(3)
C42 C41 C40 124(2)
C46 C41 C40 132(2)
C41 C42 C43 130(3)
C41 C42 H42A 115.2
C43 C42 H42A 115.2
C44 C43 C42 124(4)
C44 C43 O14 107(3)
C42 C43 O14 127(3)
C45 C44 C43 107(3)
C45 C44 O15 120.3(13)
C43 C44 O15 129(3)
C44 C45 C46 124(2)
C44 C45 H45A 117.8
C46 C45 H45A 117.8
C41 C46 C45 128(3)
C41 C46 H46A 116.2
C45 C46 H46A 116.2
O13 C47 H47A 109.5
O13 C47 H47B 109.5
H47A C47 H47B 109.5
O13 C47 H47C 109.5
H47A C47 H47C 109.5
H47B C47 H47C 109.5
O14 C48 H48A 109.5
O14 C48 H48B 109.5
H48A C48 H48B 109.5
O14 C48 H48C 109.5
H48A C48 H48C 109.5
H48B C48 H48C 109.5
O22 C49 O17 148(2)
C7 O1 Dy1 137.8(6)
C2 O2 Dy1 132.1(5)
C2 O2 Dy2 125.3(5)
Dy1 O2 Dy2 99.3(2)
C3 O3 C15 116.7(7)
C3 O3 Dy2 117.5(5)
C15 O3 Dy2 125.6(6)
C16 O4 C11 118.3(11)
C12 O5 H5B 109.5
C23 O6 Dy3 138.9(7)
C18 O7 Dy3 133.2(5)
C18 O7 Dy1 124.9(5)
Dy3 O7 Dy1 98.7(2)
C19 O8 C31 117.5(7)
C19 O8 Dy1 118.9(6)
C31 O8 Dy1 123.5(5)
C27 O9 C32 113.8(12)
C28 O10 H10B 109.5
C39 O11 Dy2 139.5(7)
C34 O12 Dy2 136.6(6)
C34 O12 Dy3 124.6(6)
Dy2 O12 Dy3 98.6(3)
C35 O13 C47 116.3(8)
C35 O13 Dy3 119.7(6)
C47 O13 Dy3 123.9(6)
C43 O14 C48 146(7)
C44 O15 H15D 109.5
C49 O17 Dy3 129.9(9)
Dy1 O18 Dy3 96.4(2)
Dy1 O18 Dy2 96.6(2)
Dy3 O18 Dy2 95.5(2)
Dy2 O21 Dy3 96.6(2)
Dy2 O21 Dy1 96.5(2)
Dy3 O21 Dy1 96.0(2)
N7 C50 C51 169(3)
C50 C51 H51A 109.5
C50 C51 H51B 109.5
H51A C51 H51B 109.5
C50 C51 H51C 109.5
H51A C51 H51C 109.5
H51B C51 H51C 109.5

loop_
_geom_bond_atom_site_label_1
_geom_bond_atom_site_label_2
_geom_bond_distance
Dy1 O1 2.275(6)
Dy1 O2 2.304(6)
Dy1 O7 2.349(6)
Dy1 O18 2.358(6)
Dy1 O20 2.372(8)
Dy1 O21 2.387(6)
Dy1 O8 2.484(6)
Dy1 Cl2 2.716(3)
Dy1 Dy3 3.5259(7)
Dy1 Dy2 3.5322(8)
Dy2 O11 2.271(6)
Dy2 O12 2.315(7)
Dy2 O2 2.330(6)
Dy2 O21 2.348(6)
Dy2 O18 2.374(6)
Dy2 O19 2.414(8)
Dy2 O3 2.462(6)
Dy2 Cl1 2.712(3)
Dy2 Dy3 3.5139(8)
Dy3 O6 2.265(7)
Dy3 O7 2.298(6)
Dy3 O12 2.320(7)
Dy3 O21 2.358(6)
Dy3 O16 2.364(8)
Dy3 O17 2.369(8)
Dy3 O18 2.374(6)
Dy3 O13 2.462(7)
N1 C7 1.323(12)
N1 N2 1.389(10)
N1 H1A 0.8600
N2 C8 1.269(12)
N3 C23 1.350(14)
N3 N4 1.393(13)
N3 H3A 0.8600
N4 C24 1.245(13)
N5 C39 1.326(13)
N5 N6 1.376(13)
N5 H5C 0.8600
N6 C40 1.270(18)
C1 C2 1.369(13)
C1 C6 1.421(13)
C1 C7 1.485(13)
C2 O2 1.380(10)
C2 C3 1.413(13)
C3 C4 1.364(14)
C3 O3 1.385(11)
C4 C5 1.432(14)
C4 H4A 0.9300
C5 C6 1.337(14)
C5 H5A 0.9300
C6 H6A 0.9300
C7 O1 1.257(10)
C8 C9 1.484(13)
C8 H8A 0.9300
C9 C14 1.387(14)
C9 C10 1.409(15)
C10 C11 1.372(15)
C10 H10A 0.9300
C11 O4 1.387(15)
C11 C12 1.407(17)
C12 C13 1.328(17)
C12 O5 1.389(13)
C13 C14 1.383(16)
C13 H13A 0.9300
C14 H14A 0.9300
C15 O3 1.398(11)
C15 H15A 0.9600
C15 H15B 0.9600
C15 H15C 0.9600
C16 O4 1.259(19)
C16 H16A 0.9600
C16 H16B 0.9600
C16 H16C 0.9600
C17 C20 1.361(15)
C17 C18 1.393(13)
C17 C23 1.477(15)
C18 O7 1.349(12)
C18 C19 1.399(13)
C19 O8 1.373(12)
C19 C22 1.382(14)
C20 C21 1.394(16)
C20 H20A 0.9300
C21 C22 1.396(15)
C21 H21A 0.9300
C22 H22A 0.9300
C23 O6 1.233(13)
C24 C25 1.462(15)
C24 H24A 0.9300
C25 C30 1.379(15)
C25 C26 1.432(16)
C26 C27 1.389(18)
C26 H26A 0.9300
C27 O9 1.382(17)
C27 C28 1.40(2)
C28 O10 1.356(16)
C28 C29 1.37(2)
C29 C30 1.345(17)
C29 H29A 0.9300
C30 H30A 0.9300
C31 O8 1.439(11)
C31 H31A 0.9600
C31 H31B 0.9600
C31 H31C 0.9600
C32 O9 1.492(9)
C32 H32A 0.9600
C32 H32B 0.9600
C32 H32C 0.9600
C33 C38 1.420(15)
C33 C34 1.441(13)
C33 C39 1.446(14)
C34 O12 1.327(11)
C34 C35 1.399(14)
C35 C36 1.366(15)
C35 O13 1.404(13)
C36 C37 1.395(16)
C36 H36A 0.9300
C37 C38 1.318(16)
C37 H37A 0.9300
C38 H38A 0.9300
C39 O11 1.288(12)
C40 C41 1.46(2)
C40 H40A 0.9300
C41 C42 1.356(10)
C41 C46 1.370(10)
C42 C43 1.368(10)
C42 H42A 0.9300
C43 C44 1.352(10)
C43 O14 1.369(10)
C44 C45 1.351(10)
C44 O15 1.358(10)
C45 C46 1.375(10)
C45 H45A 0.9300
C46 H46A 0.9300
C47 O13 1.468(14)
C47 H47A 0.9600
C47 H47B 0.9600
C47 H47C 0.9600
C48 O14 1.496(10)
C48 H48A 0.9600
C48 H48B 0.9600
C48 H48C 0.9600
C49 O22 1.18(3)
C49 O17 1.45(2)
O5 H5B 0.8200
O10 H10B 0.8200
O15 H15D 0.8200
N7 C50 0.93(2)
C50 C51 1.469(10)
C51 H51A 0.9600
C51 H51B 0.9600
C51 H51C 0.9600
C52 O26 1.466(10)

loop_
_geom_torsion_atom_site_label_1
_geom_torsion_atom_site_label_2
_geom_torsion_atom_site_label_3
_geom_torsion_atom_site_label_4
_geom_torsion
O1 Dy1 Dy2 O11 135.8(9)
O2 Dy1 Dy2 O11 130.1(9)
O7 Dy1 Dy2 O11 -45.9(9)
O18 Dy1 Dy2 O11 -102.1(9)
O20 Dy1 Dy2 O11 -143.6(9)
O21 Dy1 Dy2 O11 -1.9(9)
O8 Dy1 Dy2 O11 -47.2(11)
Cl2 Dy1 Dy2 O11 53.7(9)
Dy3 Dy1 Dy2 O11 -51.8(9)
O1 Dy1 Dy2 O12 -168.7(3)
O2 Dy1 Dy2 O12 -174.4(3)
O7 Dy1 Dy2 O12 9.7(3)
O18 Dy1 Dy2 O12 -46.6(3)
O20 Dy1 Dy2 O12 -88.0(3)
O21 Dy1 Dy2 O12 53.6(3)
O8 Dy1 Dy2 O12 8.3(7)
Cl2 Dy1 Dy2 O12 109.2(2)
Dy3 Dy1 Dy2 O12 3.80(19)
O1 Dy1 Dy2 O2 5.7(3)
O7 Dy1 Dy2 O2 -176.0(3)
O18 Dy1 Dy2 O2 127.8(4)
O20 Dy1 Dy2 O2 86.4(3)
O21 Dy1 Dy2 O2 -132.0(4)
O8 Dy1 Dy2 O2 -177.3(7)
Cl2 Dy1 Dy2 O2 -76.4(3)
Dy3 Dy1 Dy2 O2 178.2(3)
O1 Dy1 Dy2 O21 137.7(3)
O2 Dy1 Dy2 O21 132.0(4)
O7 Dy1 Dy2 O21 -44.0(3)
O18 Dy1 Dy2 O21 -100.2(3)
O20 Dy1 Dy2 O21 -141.6(3)
O8 Dy1 Dy2 O21 -45.3(7)
Cl2 Dy1 Dy2 O21 55.6(2)
Dy3 Dy1 Dy2 O21 -49.8(2)
O1 Dy1 Dy2 O18 -122.1(3)
O2 Dy1 Dy2 O18 -127.8(4)
O7 Dy1 Dy2 O18 56.2(3)
O20 Dy1 Dy2 O18 -41.5(3)
O21 Dy1 Dy2 O18 100.2(3)
O8 Dy1 Dy2 O18 54.9(7)
Cl2 Dy1 Dy2 O18 155.8(2)
Dy3 Dy1 Dy2 O18 50.4(2)
O1 Dy1 Dy2 O19 85.7(3)
O2 Dy1 Dy2 O19 80.0(3)
O7 Dy1 Dy2 O19 -96.0(2)
O18 Dy1 Dy2 O19 -152.2(3)
O20 Dy1 Dy2 O19 166.3(3)
O21 Dy1 Dy2 O19 -52.0(3)
O8 Dy1 Dy2 O19 -97.3(7)
Cl2 Dy1 Dy2 O19 3.58(19)
Dy3 Dy1 Dy2 O19 -101.85(18)
O1 Dy1 Dy2 O3 11.6(3)
O2 Dy1 Dy2 O3 5.9(3)
O7 Dy1 Dy2 O3 -170.1(3)
O18 Dy1 Dy2 O3 133.7(3)
O20 Dy1 Dy2 O3 92.2(3)
O21 Dy1 Dy2 O3 -126.1(3)
O8 Dy1 Dy2 O3 -171.4(7)
Cl2 Dy1 Dy2 O3 -70.5(2)
Dy3 Dy1 Dy2 O3 -175.9(2)
O1 Dy1 Dy2 Cl1 -75.4(2)
O2 Dy1 Dy2 Cl1 -81.1(3)
O7 Dy1 Dy2 Cl1 102.92(18)
O18 Dy1 Dy2 Cl1 46.7(2)
O20 Dy1 Dy2 Cl1 5.24(18)
O21 Dy1 Dy2 Cl1 146.9(2)
O8 Dy1 Dy2 Cl1 101.6(6)
Cl2 Dy1 Dy2 Cl1 -157.50(8)
Dy3 Dy1 Dy2 Cl1 97.07(6)
O1 Dy1 Dy2 Dy3 -172.5(2)
O2 Dy1 Dy2 Dy3 -178.2(3)
O7 Dy1 Dy2 Dy3 5.86(17)
O18 Dy1 Dy2 Dy3 -50.4(2)
O20 Dy1 Dy2 Dy3 -91.83(17)
O21 Dy1 Dy2 Dy3 49.8(2)
O8 Dy1 Dy2 Dy3 4.5(6)
Cl2 Dy1 Dy2 Dy3 105.43(6)
O11 Dy2 Dy3 O6 102.9(9)
O12 Dy2 Dy3 O6 119.3(9)
O2 Dy2 Dy3 O6 -67.6(8)
O21 Dy2 Dy3 O6 -16.1(8)
O18 Dy2 Dy3 O6 -115.8(9)
O19 Dy2 Dy3 O6 25.9(8)
O3 Dy2 Dy3 O6 -51.8(11)
Cl1 Dy2 Dy3 O6 -170.9(8)
Dy1 Dy2 Dy3 O6 -66.4(8)
O11 Dy2 Dy3 O7 163.3(3)
O12 Dy2 Dy3 O7 179.7(4)
O2 Dy2 Dy3 O7 -7.2(3)
O21 Dy2 Dy3 O7 44.3(3)
O18 Dy2 Dy3 O7 -55.4(3)
O19 Dy2 Dy3 O7 86.3(3)
O3 Dy2 Dy3 O7 8.6(7)
Cl1 Dy2 Dy3 O7 -110.49(19)
Dy1 Dy2 Dy3 O7 -6.01(18)
O11 Dy2 Dy3 O12 -16.4(4)
O2 Dy2 Dy3 O12 173.1(4)
O21 Dy2 Dy3 O12 -135.4(4)
O18 Dy2 Dy3 O12 124.8(4)
O19 Dy2 Dy3 O12 -93.4(4)
O3 Dy2 Dy3 O12 -171.1(8)
Cl1 Dy2 Dy3 O12 69.8(3)
Dy1 Dy2 Dy3 O12 174.3(3)
O11 Dy2 Dy3 O21 119.0(3)
O12 Dy2 Dy3 O21 135.4(4)
O2 Dy2 Dy3 O21 -51.5(3)
O18 Dy2 Dy3 O21 -99.7(3)
O19 Dy2 Dy3 O21 42.0(3)
O3 Dy2 Dy3 O21 -35.7(7)
Cl1 Dy2 Dy3 O21 -154.8(2)
Dy1 Dy2 Dy3 O21 -50.3(2)
O11 Dy2 Dy3 O16 -104.2(3)
O12 Dy2 Dy3 O16 -87.8(4)
O2 Dy2 Dy3 O16 85.2(3)
O21 Dy2 Dy3 O16 136.7(3)
O18 Dy2 Dy3 O16 37.0(3)
O19 Dy2 Dy3 O16 178.7(3)
O3 Dy2 Dy3 O16 101.1(7)
Cl1 Dy2 Dy3 O16 -18.0(2)
Dy1 Dy2 Dy3 O16 86.4(2)
O11 Dy2 Dy3 O17 55.3(3)
O12 Dy2 Dy3 O17 71.7(3)
O2 Dy2 Dy3 O17 -115.2(3)
O21 Dy2 Dy3 O17 -63.7(3)
O18 Dy2 Dy3 O17 -163.4(3)
O19 Dy2 Dy3 O17 -21.7(3)
O3 Dy2 Dy3 O17 -99.4(7)
Cl1 Dy2 Dy3 O17 141.51(19)
Dy1 Dy2 Dy3 O17 -114.02(19)
O11 Dy2 Dy3 O18 -141.3(3)
O12 Dy2 Dy3 O18 -124.8(4)
O2 Dy2 Dy3 O18 48.2(3)
O21 Dy2 Dy3 O18 99.7(3)
O19 Dy2 Dy3 O18 141.7(3)
O3 Dy2 Dy3 O18 64.1(7)
Cl1 Dy2 Dy3 O18 -55.1(2)
Dy1 Dy2 Dy3 O18 49.4(2)
O11 Dy2 Dy3 O13 -21.2(3)
O12 Dy2 Dy3 O13 -4.8(3)
O2 Dy2 Dy3 O13 168.3(3)
O21 Dy2 Dy3 O13 -140.3(3)
O18 Dy2 Dy3 O13 120.0(3)
O19 Dy2 Dy3 O13 -98.3(3)
O3 Dy2 Dy3 O13 -175.9(7)
Cl1 Dy2 Dy3 O13 65.0(2)
Dy1 Dy2 Dy3 O13 169.44(19)
O11 Dy2 Dy3 Dy1 169.3(2)
O12 Dy2 Dy3 Dy1 -174.3(3)
O2 Dy2 Dy3 Dy1 -1.19(18)
O21 Dy2 Dy3 Dy1 50.3(2)
O18 Dy2 Dy3 Dy1 -49.4(2)
O19 Dy2 Dy3 Dy1 92.3(2)
O3 Dy2 Dy3 Dy1 14.6(7)
Cl1 Dy2 Dy3 Dy1 -104.48(6)
O1 Dy1 Dy3 O6 -149.1(11)
O2 Dy1 Dy3 O6 168.2(3)
O7 Dy1 Dy3 O6 -4.0(4)
O18 Dy1 Dy3 O6 -142.8(3)
O20 Dy1 Dy3 O6 -89.1(3)
O21 Dy1 Dy3 O6 117.7(3)
O8 Dy1 Dy3 O6 -11.7(3)
Cl2 Dy1 Dy3 O6 74.4(2)
Dy2 Dy1 Dy3 O6 167.0(2)
O1 Dy1 Dy3 O7 -145.0(11)
O2 Dy1 Dy3 O7 172.2(3)
O18 Dy1 Dy3 O7 -138.8(4)
O20 Dy1 Dy3 O7 -85.0(3)
O21 Dy1 Dy3 O7 121.7(4)
O8 Dy1 Dy3 O7 -7.7(3)
Cl2 Dy1 Dy3 O7 78.4(3)
Dy2 Dy1 Dy3 O7 171.0(3)
O1 Dy1 Dy3 O12 40.1(11)
O2 Dy1 Dy3 O12 -2.6(3)
O7 Dy1 Dy3 O12 -174.8(3)
O18 Dy1 Dy3 O12 46.4(3)
O20 Dy1 Dy3 O12 100.2(3)
O21 Dy1 Dy3 O12 -53.1(3)
O8 Dy1 Dy3 O12 177.5(3)
Cl2 Dy1 Dy3 O12 -96.4(2)
Dy2 Dy1 Dy3 O12 -3.79(19)
O1 Dy1 Dy3 O21 93.3(11)
O2 Dy1 Dy3 O21 50.5(3)
O7 Dy1 Dy3 O21 -121.7(4)
O18 Dy1 Dy3 O21 99.6(3)
O20 Dy1 Dy3 O21 153.3(3)
O8 Dy1 Dy3 O21 -129.3(3)
Cl2 Dy1 Dy3 O21 -43.3(3)
Dy2 Dy1 Dy3 O21 49.3(2)
O1 Dy1 Dy3 O16 -69.9(11)
O2 Dy1 Dy3 O16 -112.6(3)
O7 Dy1 Dy3 O16 75.2(3)
O18 Dy1 Dy3 O16 -63.6(3)
O20 Dy1 Dy3 O16 -9.9(3)
O21 Dy1 Dy3 O16 -163.2(3)
O8 Dy1 Dy3 O16 67.5(3)
Cl2 Dy1 Dy3 O16 153.6(2)
Dy2 Dy1 Dy3 O16 -113.8(2)
O1 Dy1 Dy3 O17 125.9(11)
O2 Dy1 Dy3 O17 83.1(3)
O7 Dy1 Dy3 O17 -89.1(3)
O18 Dy1 Dy3 O17 132.1(3)
O20 Dy1 Dy3 O17 -174.1(3)
O21 Dy1 Dy3 O17 32.6(3)
O8 Dy1 Dy3 O17 -96.8(3)
Cl2 Dy1 Dy3 O17 -10.7(2)
Dy2 Dy1 Dy3 O17 81.9(2)
O1 Dy1 Dy3 O18 -6.3(11)
O2 Dy1 Dy3 O18 -49.0(3)
O7 Dy1 Dy3 O18 138.8(4)
O20 Dy1 Dy3 O18 53.7(3)
O21 Dy1 Dy3 O18 -99.6(3)
O8 Dy1 Dy3 O18 131.1(3)
Cl2 Dy1 Dy3 O18 -142.8(2)
Dy2 Dy1 Dy3 O18 -50.2(2)
O1 Dy1 Dy3 O13 8.3(12)
O2 Dy1 Dy3 O13 -34.4(6)
O7 Dy1 Dy3 O13 153.4(6)
O18 Dy1 Dy3 O13 14.6(6)
O20 Dy1 Dy3 O13 68.4(6)
O21 Dy1 Dy3 O13 -84.9(6)
O8 Dy1 Dy3 O13 145.7(6)
Cl2 Dy1 Dy3 O13 -128.2(6)
Dy2 Dy1 Dy3 O13 -35.6(6)
O1 Dy1 Dy3 Dy2 43.9(11)
O2 Dy1 Dy3 Dy2 1.20(18)
O7 Dy1 Dy3 Dy2 -171.0(3)
O18 Dy1 Dy3 Dy2 50.2(2)
O20 Dy1 Dy3 Dy2 103.95(19)
O21 Dy1 Dy3 Dy2 -49.3(2)
O8 Dy1 Dy3 Dy2 -178.67(19)
Cl2 Dy1 Dy3 Dy2 -92.60(7)
C7 N1 N2 C8 -173.3(9)
C23 N3 N4 C24 -172.5(10)
C39 N5 N6 C40 179.7(13)
C6 C1 C2 O2 173.6(10)
C7 C1 C2 O2 -10.5(16)
C6 C1 C2 C3 -2.6(15)
C7 C1 C2 C3 173.2(10)
C1 C2 C3 C4 1.7(16)
O2 C2 C3 C4 -175.0(10)
C1 C2 C3 O3 -174.3(9)
O2 C2 C3 O3 9.0(13)
O3 C3 C4 C5 175.9(10)
C2 C3 C4 C5 0.3(17)
C3 C4 C5 C6 -1.2(18)
C4 C5 C6 C1 0.1(18)
C2 C1 C6 C5 1.8(17)
C7 C1 C6 C5 -174.0(10)
N2 N1 C7 O1 1.0(14)
N2 N1 C7 C1 179.1(8)
C2 C1 C7 O1 8.6(15)
C6 C1 C7 O1 -175.8(9)
C2 C1 C7 N1 -169.5(10)
C6 C1 C7 N1 6.2(14)
N1 N2 C8 C9 -179.0(9)
N2 C8 C9 C14 -172.2(11)
N2 C8 C9 C10 3.8(17)
C14 C9 C10 C11 -5.1(18)
C8 C9 C10 C11 178.9(11)
C9 C10 C11 O4 -176.8(12)
C9 C10 C11 C12 3.0(18)
C10 C11 C12 C13 1.2(19)
O4 C11 C12 C13 -179.0(12)
C10 C11 C12 O5 -179.1(11)
O4 C11 C12 O5 0.7(17)
O5 C12 C13 C14 177.0(12)
C11 C12 C13 C14 -3(2)
C12 C13 C14 C9 1(2)
C10 C9 C14 C13 3.2(18)
C8 C9 C14 C13 179.3(11)
C20 C17 C18 O7 -176.3(12)
C23 C17 C18 O7 3.6(18)
C20 C17 C18 C19 7.7(18)
C23 C17 C18 C19 -172.4(11)
O7 C18 C19 O8 -2.8(15)
C17 C18 C19 O8 173.6(10)
O7 C18 C19 C22 176.3(11)
C17 C18 C19 C22 -7.3(19)
C18 C17 C20 C21 -7(2)
C23 C17 C20 C21 173.5(13)
C17 C20 C21 C22 5(2)
O8 C19 C22 C21 -175.4(12)
C18 C19 C22 C21 6(2)
C20 C21 C22 C19 -4(2)
N4 N3 C23 O6 -1.7(15)
N4 N3 C23 C17 178.6(9)
C20 C17 C23 O6 167.3(13)
C18 C17 C23 O6 -12.6(18)
C20 C17 C23 N3 -13.1(17)
C18 C17 C23 N3 167.0(10)
N3 N4 C24 C25 178.7(10)
N4 C24 C25 C30 -164.8(12)
N4 C24 C25 C26 15.1(17)
C30 C25 C26 C27 4.5(18)
C24 C25 C26 C27 -175.4(11)
C25 C26 C27 O9 -173.6(13)
C25 C26 C27 C28 -6(2)
O9 C27 C28 O10 -11(2)
C26 C27 C28 O10 179.7(13)
O9 C27 C28 C29 175.3(13)
C26 C27 C28 C29 7(2)
O10 C28 C29 C30 -178.5(12)
C27 C28 C29 C30 -6(2)
C28 C29 C30 C25 4(2)
C26 C25 C30 C29 -3.8(18)
C24 C25 C30 C29 176.0(12)
C38 C33 C34 O12 -178.2(10)
C39 C33 C34 O12 8.8(16)
C38 C33 C34 C35 -2.2(15)
C39 C33 C34 C35 -175.2(10)
O12 C34 C35 C36 179.0(11)
C33 C34 C35 C36 2.7(17)
O12 C34 C35 O13 -2.3(14)
C33 C34 C35 O13 -178.6(9)
C34 C35 C36 C37 -1.7(18)
O13 C35 C36 C37 179.8(11)
C35 C36 C37 C38 0.3(19)
C36 C37 C38 C33 0(2)
C34 C33 C38 C37 1.0(17)
C39 C33 C38 C37 173.9(12)
N6 N5 C39 O11 10.8(16)
N6 N5 C39 C33 -167.4(10)
C38 C33 C39 O11 -171.7(11)
C34 C33 C39 O11 0.8(17)
C38 C33 C39 N5 6.4(17)
C34 C33 C39 N5 178.9(10)
N5 N6 C40 C41 179.7(15)
N6 C40 C41 C42 -1(3)
N6 C40 C41 C46 174(3)
C46 C41 C42 C43 1(2)
C40 C41 C42 C43 177.0(19)
C41 C42 C43 C44 5(2)
C41 C42 C43 O14 169(3)
C42 C43 C44 C45 -14(4)
O14 C43 C44 C45 179(3)
C42 C43 C44 O15 -174(3)
O14 C43 C44 O15 19(5)
C43 C44 C45 C46 20(5)
O15 C44 C45 C46 -178(4)
C42 C41 C46 C45 5(5)
C40 C41 C46 C45 -171(3)
C44 C45 C46 C41 -18(7)
N1 C7 O1 Dy1 -160.6(7)
C1 C7 O1 Dy1 21.4(15)
O2 Dy1 O1 C7 -31.1(9)
O7 Dy1 O1 C7 148.1(8)
O18 Dy1 O1 C7 -80.9(10)
O20 Dy1 O1 C7 -137.5(10)
O21 Dy1 O1 C7 6.5(11)
O8 Dy1 O1 C7 145.8(10)
Cl2 Dy1 O1 C7 62.8(10)
Dy3 Dy1 O1 C7 -75.6(17)
Dy2 Dy1 O1 C7 -35.0(10)
C1 C2 O2 Dy1 -14.7(15)
C3 C2 O2 Dy1 161.8(7)
C1 C2 O2 Dy2 -169.7(8)
C3 C2 O2 Dy2 6.8(12)
O1 Dy1 O2 C2 26.0(8)
O7 Dy1 O2 C2 -153.4(7)
O18 Dy1 O2 C2 166.9(9)
O20 Dy1 O2 C2 96.5(8)
O21 Dy1 O2 C2 -128.8(9)
O8 Dy1 O2 C2 18.5(12)
Cl2 Dy1 O2 C2 -51.7(8)
Dy3 Dy1 O2 C2 -161.2(8)
Dy2 Dy1 O2 C2 -159.6(10)
O1 Dy1 O2 Dy2 -174.5(3)
O7 Dy1 O2 Dy2 6.2(5)
O18 Dy1 O2 Dy2 -33.6(2)
O20 Dy1 O2 Dy2 -103.9(3)
O21 Dy1 O2 Dy2 30.8(2)
O8 Dy1 O2 Dy2 178.1(5)
Cl2 Dy1 O2 Dy2 107.8(2)
Dy3 Dy1 O2 Dy2 -1.6(2)
O11 Dy2 O2 C2 -0.6(10)
O12 Dy2 O2 C2 170.2(7)
O21 Dy2 O2 C2 130.2(8)
O18 Dy2 O2 C2 -165.0(8)
O19 Dy2 O2 C2 57.9(7)
O3 Dy2 O2 C2 -12.2(7)
Cl1 Dy2 O2 C2 -88.8(7)
Dy3 Dy2 O2 C2 163.1(7)
Dy1 Dy2 O2 C2 161.5(9)
O11 Dy2 O2 Dy1 -162.1(4)
O12 Dy2 O2 Dy1 8.7(5)
O21 Dy2 O2 Dy1 -31.3(2)
O18 Dy2 O2 Dy1 33.4(2)
O19 Dy2 O2 Dy1 -103.6(3)
O3 Dy2 O2 Dy1 -173.7(4)
Cl1 Dy2 O2 Dy1 109.7(2)
Dy3 Dy2 O2 Dy1 1.6(2)
C4 C3 O3 C15 -9.7(16)
C2 C3 O3 C15 166.1(10)
C4 C3 O3 Dy2 164.7(9)
C2 C3 O3 Dy2 -19.6(12)
O11 Dy2 O3 C3 -157.6(7)
O12 Dy2 O3 C3 -167.5(7)
O2 Dy2 O3 C3 16.1(7)
O21 Dy2 O3 C3 -29.4(8)
O18 Dy2 O3 C3 50.1(8)
O19 Dy2 O3 C3 -83.4(7)
Cl1 Dy2 O3 C3 120.8(7)
Dy3 Dy2 O3 C3 -1.2(13)
Dy1 Dy2 O3 C3 11.9(7)
O11 Dy2 O3 C15 16.2(10)
O12 Dy2 O3 C15 6.3(13)
O2 Dy2 O3 C15 -170.1(10)
O21 Dy2 O3 C15 144.4(9)
O18 Dy2 O3 C15 -136.1(9)
O19 Dy2 O3 C15 90.4(10)
Cl1 Dy2 O3 C15 -65.4(9)
Dy3 Dy2 O3 C15 172.6(8)
Dy1 Dy2 O3 C15 -174.3(9)
C10 C11 O4 C16 5(3)
C12 C11 O4 C16 -175(2)
N3 C23 O6 Dy3 176.8(7)
C17 C23 O6 Dy3 -3.6(19)
O7 Dy3 O6 C23 16.7(11)
O12 Dy3 O6 C23 -176.1(10)
O21 Dy3 O6 C23 66.9(12)
O16 Dy3 O6 C23 -74.9(11)
O17 Dy3 O6 C23 129.2(12)
O18 Dy3 O6 C23 -21.2(13)
O13 Dy3 O6 C23 -153.7(12)
Dy2 Dy3 O6 C23 80.0(15)
Dy1 Dy3 O6 C23 19.5(12)
C17 C18 O7 Dy3 20.9(17)
C19 C18 O7 Dy3 -163.0(8)
C17 C18 O7 Dy1 175.8(9)
C19 C18 O7 Dy1 -8.0(14)
O6 Dy3 O7 C18 -24.4(9)
O12 Dy3 O7 C18 167.7(8)
O21 Dy3 O7 C18 -163.3(10)
O16 Dy3 O7 C18 52.1(9)
O17 Dy3 O7 C18 -94.2(9)
O18 Dy3 O7 C18 132.7(9)
O13 Dy3 O7 C18 -2.7(12)
Dy2 Dy3 O7 C18 167.4(9)
Dy1 Dy3 O7 C18 159.4(10)
O6 Dy3 O7 Dy1 176.2(3)
O12 Dy3 O7 Dy1 8.2(5)
O21 Dy3 O7 Dy1 37.3(2)
O16 Dy3 O7 Dy1 -107.3(3)
O17 Dy3 O7 Dy1 106.4(3)
O18 Dy3 O7 Dy1 -26.8(2)
O13 Dy3 O7 Dy1 -162.1(5)
Dy2 Dy3 O7 Dy1 7.9(2)
O1 Dy1 O7 C18 7.4(10)
O2 Dy1 O7 C18 -173.7(7)
O18 Dy1 O7 C18 -134.7(8)
O20 Dy1 O7 C18 -61.6(8)
O21 Dy1 O7 C18 161.1(8)
O8 Dy1 O7 C18 9.9(8)
Cl2 Dy1 O7 C18 87.2(8)
Dy3 Dy1 O7 C18 -161.8(9)
Dy2 Dy1 O7 C18 -169.7(8)
O1 Dy1 O7 Dy3 169.2(4)
O2 Dy1 O7 Dy3 -11.9(5)
O18 Dy1 O7 Dy3 27.1(2)
O20 Dy1 O7 Dy3 100.2(3)
O21 Dy1 O7 Dy3 -37.1(2)
O8 Dy1 O7 Dy3 171.7(3)
Cl2 Dy1 O7 Dy3 -111.0(2)
Dy2 Dy1 O7 Dy3 -7.9(2)
C22 C19 O8 C31 9.2(18)
C18 C19 O8 C31 -171.7(11)
C22 C19 O8 Dy1 -167.7(10)
C18 C19 O8 Dy1 11.4(13)
O1 Dy1 O8 C19 167.8(8)
O2 Dy1 O8 C19 175.0(7)
O7 Dy1 O8 C19 -10.8(7)
O18 Dy1 O8 C19 33.9(9)
O20 Dy1 O8 C19 91.6(8)
O21 Dy1 O8 C19 -44.8(8)
Cl2 Dy1 O8 C19 -113.1(8)
Dy3 Dy1 O8 C19 -5.4(8)
Dy2 Dy1 O8 C19 -9.4(12)
O1 Dy1 O8 C31 -8.9(9)
O2 Dy1 O8 C31 -1.8(13)
O7 Dy1 O8 C31 172.4(10)
O18 Dy1 O8 C31 -142.8(9)
O20 Dy1 O8 C31 -85.1(9)
O21 Dy1 O8 C31 138.4(9)
Cl2 Dy1 O8 C31 70.1(9)
Dy3 Dy1 O8 C31 177.9(9)
Dy2 Dy1 O8 C31 173.9(8)
C26 C27 O9 C32 5(2)
C28 C27 O9 C32 -163.3(15)
N5 C39 O11 Dy2 159.5(8)
C33 C39 O11 Dy2 -22.4(18)
O12 Dy2 O11 C39 22.4(11)
O2 Dy2 O11 C39 -163.7(10)
O21 Dy2 O11 C39 79.1(12)
O18 Dy2 O11 C39 -6.9(14)
O19 Dy2 O11 C39 133.1(12)
O3 Dy2 O11 C39 -153.2(12)
Cl1 Dy2 O11 C39 -69.9(12)
Dy3 Dy2 O11 C39 33.6(12)
Dy1 Dy2 O11 C39 80.6(16)
C35 C34 O12 Dy2 -176.1(7)
C33 C34 O12 Dy2 -0.1(16)
C35 C34 O12 Dy3 11.1(13)
C33 C34 O12 Dy3 -172.9(7)
O11 Dy2 O12 C34 -10.0(9)
O2 Dy2 O12 C34 175.2(8)
O21 Dy2 O12 C34 -145.1(10)
O18 Dy2 O12 C34 150.5(10)
O19 Dy2 O12 C34 -76.8(10)
O3 Dy2 O12 C34 0.3(13)
Cl1 Dy2 O12 C34 70.5(9)
Dy3 Dy2 O12 C34 -174.1(11)
Dy1 Dy2 O12 C34 -179.1(9)
O11 Dy2 O12 Dy3 164.0(4)
O2 Dy2 O12 Dy3 -10.7(5)
O21 Dy2 O12 Dy3 28.9(2)
O18 Dy2 O12 Dy3 -35.5(2)
O19 Dy2 O12 Dy3 97.3(3)
O3 Dy2 O12 Dy3 174.3(5)
Cl1 Dy2 O12 Dy3 -115.4(2)
Dy1 Dy2 O12 Dy3 -5.0(3)
O6 Dy3 O12 C34 14.6(10)
O7 Dy3 O12 C34 174.6(7)
O21 Dy3 O12 C34 146.2(8)
O16 Dy3 O12 C34 -76.4(8)
O17 Dy3 O12 C34 67.9(8)
O18 Dy3 O12 C34 -149.4(8)
O13 Dy3 O12 C34 -10.1(7)
Dy2 Dy3 O12 C34 175.0(9)
Dy1 Dy3 O12 C34 -179.9(7)
O6 Dy3 O12 Dy2 -160.5(4)
O7 Dy3 O12 Dy2 -0.5(6)
O21 Dy3 O12 Dy2 -28.8(2)
O16 Dy3 O12 Dy2 108.6(3)
O17 Dy3 O12 Dy2 -107.1(3)
O18 Dy3 O12 Dy2 35.5(2)
O13 Dy3 O12 Dy2 174.8(4)
Dy1 Dy3 O12 Dy2 5.1(3)
C36 C35 O13 C47 -5.4(16)
C34 C35 O13 C47 175.9(10)
C36 C35 O13 Dy3 172.4(9)
C34 C35 O13 Dy3 -6.3(12)
O6 Dy3 O13 C35 -157.4(8)
O7 Dy3 O13 C35 -178.3(7)
O12 Dy3 O13 C35 8.3(7)
O21 Dy3 O13 C35 -23.9(9)
O16 Dy3 O13 C35 124.9(8)
O17 Dy3 O13 C35 -79.4(7)
O18 Dy3 O13 C35 54.6(8)
Dy2 Dy3 O13 C35 11.8(8)
Dy1 Dy3 O13 C35 43.3(11)
O6 Dy3 O13 C47 20.2(8)
O7 Dy3 O13 C47 -0.7(12)
O12 Dy3 O13 C47 -174.1(9)
O21 Dy3 O13 C47 153.7(8)
O16 Dy3 O13 C47 -57.5(8)
O17 Dy3 O13 C47 98.2(8)
O18 Dy3 O13 C47 -127.8(8)
Dy2 Dy3 O13 C47 -170.6(8)
Dy1 Dy3 O13 C47 -139.1(8)
C44 C43 O14 C48 -147(10)
C42 C43 O14 C48 46(12)
O22 C49 O17 Dy3 -27(5)
O6 Dy3 O17 C49 40.5(11)
O7 Dy3 O17 C49 107.7(11)
O12 Dy3 O17 C49 -110.7(11)
O21 Dy3 O17 C49 172.9(11)
O16 Dy3 O17 C49 -1.9(13)
O18 Dy3 O17 C49 -165.0(11)
O13 Dy3 O17 C49 -45.1(11)
Dy2 Dy3 O17 C49 -149.4(11)
Dy1 Dy3 O17 C49 151.1(11)
O1 Dy1 O18 Dy3 178.6(2)
O2 Dy1 O18 Dy3 128.9(3)
O7 Dy1 O18 Dy3 -26.0(2)
O20 Dy1 O18 Dy3 -124.7(3)
O21 Dy1 O18 Dy3 48.4(2)
O8 Dy1 O18 Dy3 -66.7(3)
Cl2 Dy1 O18 Dy3 59.1(3)
Dy2 Dy1 O18 Dy3 96.3(3)
O1 Dy1 O18 Dy2 82.3(3)
O2 Dy1 O18 Dy2 32.6(2)
O7 Dy1 O18 Dy2 -122.3(3)
O20 Dy1 O18 Dy2 139.0(3)
O21 Dy1 O18 Dy2 -47.9(2)
O8 Dy1 O18 Dy2 -163.0(2)
Cl2 Dy1 O18 Dy2 -37.1(3)
Dy3 Dy1 O18 Dy2 -96.3(3)
O6 Dy3 O18 Dy1 63.6(5)
O7 Dy3 O18 Dy1 26.5(2)
O12 Dy3 O18 Dy1 -131.5(3)
O21 Dy3 O18 Dy1 -49.1(2)
O16 Dy3 O18 Dy1 116.3(3)
O17 Dy3 O18 Dy1 -73.7(4)
O13 Dy3 O18 Dy1 -174.8(2)
Dy2 Dy3 O18 Dy1 -97.3(3)
O6 Dy3 O18 Dy2 160.9(3)
O7 Dy3 O18 Dy2 123.8(3)
O12 Dy3 O18 Dy2 -34.2(2)
O21 Dy3 O18 Dy2 48.2(2)
O16 Dy3 O18 Dy2 -146.5(3)
O17 Dy3 O18 Dy2 23.6(4)
O13 Dy3 O18 Dy2 -77.6(3)
Dy1 Dy3 O18 Dy2 97.3(3)
O11 Dy2 O18 Dy1 160.7(3)
O12 Dy2 O18 Dy1 131.4(3)
O2 Dy2 O18 Dy1 -32.3(2)
O21 Dy2 O18 Dy1 48.7(2)
O19 Dy2 O18 Dy1 40.1(4)
O3 Dy2 O18 Dy1 -64.5(3)
Cl1 Dy2 O18 Dy1 -136.1(2)
Dy3 Dy2 O18 Dy1 97.1(3)
O11 Dy2 O18 Dy3 63.7(5)
O12 Dy2 O18 Dy3 34.3(2)
O2 Dy2 O18 Dy3 -129.4(3)
O21 Dy2 O18 Dy3 -48.4(2)
O19 Dy2 O18 Dy3 -57.0(4)
O3 Dy2 O18 Dy3 -161.6(2)
Cl1 Dy2 O18 Dy3 126.84(19)
Dy1 Dy2 O18 Dy3 -97.1(3)
O11 Dy2 O21 Dy3 -83.7(3)
O12 Dy2 O21 Dy3 -28.3(2)
O2 Dy2 O21 Dy3 126.7(3)
O18 Dy2 O21 Dy3 48.9(2)
O19 Dy2 O21 Dy3 -137.5(3)
O3 Dy2 O21 Dy3 168.9(2)
Cl1 Dy2 O21 Dy3 41.3(3)
Dy1 Dy2 O21 Dy3 96.8(3)
O11 Dy2 O21 Dy1 179.5(2)
O12 Dy2 O21 Dy1 -125.1(3)
O2 Dy2 O21 Dy1 29.9(2)
O18 Dy2 O21 Dy1 -47.9(2)
O19 Dy2 O21 Dy1 125.7(3)
O3 Dy2 O21 Dy1 72.1(3)
Cl1 Dy2 O21 Dy1 -55.6(3)
Dy3 Dy2 O21 Dy1 -96.8(3)
O6 Dy3 O21 Dy2 175.6(2)
O7 Dy3 O21 Dy2 -133.6(3)
O12 Dy3 O21 Dy2 28.2(2)
O16 Dy3 O21 Dy2 -71.4(4)
O17 Dy3 O21 Dy2 113.3(3)
O18 Dy3 O21 Dy2 -49.0(2)
O13 Dy3 O21 Dy2 58.1(4)
Dy1 Dy3 O21 Dy2 -97.3(3)
O6 Dy3 O21 Dy1 -87.1(3)
O7 Dy3 O21 Dy1 -36.3(2)
O12 Dy3 O21 Dy1 125.5(3)
O16 Dy3 O21 Dy1 25.9(5)
O17 Dy3 O21 Dy1 -149.4(3)
O18 Dy3 O21 Dy1 48.3(2)
O13 Dy3 O21 Dy1 155.4(3)
Dy2 Dy3 O21 Dy1 97.3(3)
O1 Dy1 O21 Dy2 -67.6(4)
O2 Dy1 O21 Dy2 -30.3(2)
O7 Dy1 O21 Dy2 133.1(3)
O18 Dy1 O21 Dy2 48.6(2)
O20 Dy1 O21 Dy2 58.1(4)
O8 Dy1 O21 Dy2 165.5(2)
Cl2 Dy1 O21 Dy2 -124.2(2)
Dy3 Dy1 O21 Dy2 97.4(3)
O1 Dy1 O21 Dy3 -165.0(3)
O2 Dy1 O21 Dy3 -127.7(3)
O7 Dy1 O21 Dy3 35.8(2)
O18 Dy1 O21 Dy3 -48.8(2)
O20 Dy1 O21 Dy3 -39.3(4)
O8 Dy1 O21 Dy3 68.2(3)
Cl2 Dy1 O21 Dy3 138.5(2)
Dy2 Dy1 O21 Dy3 -97.4(3)
